data_4325226
loop_
_publ_author_name
'Martha Baskett'
'Armando Paduan-Filho'
'Nei Fernandes Oliveira'
'A. Chandrasekaran'
'Joel T. Mague'
'Paul M. Lahti'

_publ_contact_author_email 'lahti@chem.umass.edu '
_publ_contact_author_fax '1-413-545-4490 '
_publ_contact_author_phone '1-413-545-4890 '
_publ_section_title
;
 Loops, Chains, Sheets, and Networks from Variable Coordination of
 Cu(hfac)2 with a Flexibly Hinged Aminoxyl Radical Ligand
;
_journal_name_full 'Inorganic Chemistry'
_journal_page_first 5060
_journal_page_last 5074
_journal_paper_doi 10.1021/ic200362c
_journal_volume 50
_journal_year 2011
_chemical_formula_moiety 'C58 H38 Cu3 F36 N6 O14'
_chemical_formula_sum 'C58 H38 Cu3 F36 N6 O14'
_chemical_formula_weight 1917.56
_chemical_melting_point 381(1)
_chemical_name_systematic
; 
 ? 
;
_space_group_IT_number 14
_symmetry_cell_setting monoclinic
_symmetry_space_group_name_Hall '-P 2ybc'
_symmetry_space_group_name_H-M 'P 1 21/c 1'
_atom_sites_solution_hydrogens geom
_atom_sites_solution_primary direct
_atom_sites_solution_secondary difmap
_audit_creation_method SHELXL-97
_cell_angle_alpha 90.00
_cell_angle_beta 94.438(2)
_cell_angle_gamma 90.00
_cell_formula_units_Z 4
_cell_length_a 16.402(2)
_cell_length_b 22.618(3)
_cell_length_c 19.711(2)
_cell_measurement_reflns_used 7845
_cell_measurement_temperature 100(2)
_cell_measurement_theta_max 27.025
_cell_measurement_theta_min 2.381
_cell_volume 7290.5(15)
_computing_cell_refinement 'Bruker SMART (Bruker-AXS, 2000)'
_computing_data_collection 'Bruker SMART (Bruker-AXS, 2000)'
_computing_data_reduction 'Bruker SAINT+ (Bruker-AXS, 2004)'
_computing_molecular_graphics 'Bruker SHELXTL (Bruker-AXS, 2000a)'
_computing_publication_material 'Bruker SHELXTL (Bruker-AXS, 2000a)'
_computing_structure_refinement 'SHELXL-97 (Sheldrick, 1997)'
_computing_structure_solution 'SHELXS-97 (Sheldrick, 1997)'
_diffrn_ambient_temperature 100(2)
_diffrn_measured_fraction_theta_full 0.998
_diffrn_measured_fraction_theta_max 0.998
_diffrn_measurement_device_type 'Bruker-AXS Smart APEX CCD area detector'
_diffrn_measurement_method 'phi and omega scans'
_diffrn_radiation_monochromator graphite
_diffrn_radiation_source 'fine-focus sealed tube'
_diffrn_radiation_type MoK\a
_diffrn_radiation_wavelength 0.71073
_diffrn_reflns_av_R_equivalents 0.0662
_diffrn_reflns_av_sigmaI/netI 0.0686
_diffrn_reflns_limit_h_max 20
_diffrn_reflns_limit_h_min -21
_diffrn_reflns_limit_k_max 29
_diffrn_reflns_limit_k_min -29
_diffrn_reflns_limit_l_max 25
_diffrn_reflns_limit_l_min -24
_diffrn_reflns_number 83249
_diffrn_reflns_theta_full 27.14
_diffrn_reflns_theta_max 27.14
_diffrn_reflns_theta_min 1.25
_exptl_absorpt_coefficient_mu 1.024
_exptl_absorpt_correction_T_max 0.8784
_exptl_absorpt_correction_T_min 0.7481
_exptl_absorpt_correction_type multi-scan
_exptl_absorpt_process_details 'TWINABS (Sheldrick, 2002)'
_exptl_crystal_colour Yellow
_exptl_crystal_density_diffrn 1.747
_exptl_crystal_description Column
_exptl_crystal_F_000 3804
_exptl_crystal_size_max 0.30
_exptl_crystal_size_mid 0.19
_exptl_crystal_size_min 0.13
_refine_diff_density_max 1.523
_refine_diff_density_min -0.549
_refine_diff_density_rms 0.108
_refine_ls_extinction_method none
_refine_ls_goodness_of_fit_ref 1.045
_refine_ls_hydrogen_treatment constr
_refine_ls_matrix_type full
_refine_ls_number_parameters 1064
_refine_ls_number_reflns 24995
_refine_ls_number_restraints 0
_refine_ls_restrained_S_all 1.045
_refine_ls_R_factor_all 0.0895
_refine_ls_R_factor_gt 0.0575
_refine_ls_shift/su_max 0.001
_refine_ls_shift/su_mean 0.000
_refine_ls_structure_factor_coef Fsqd
_refine_ls_weighting_details 'calc w=1/[\s^2^(Fo^2^)+(0.0774P)^2^+1.4136P] where P=(Fo^2^+2Fc^2^)/3'
_refine_ls_weighting_scheme calc
_refine_ls_wR_factor_gt 0.1314
_refine_ls_wR_factor_ref 0.1470
_reflns_number_gt 18098
_reflns_number_total 24995
_reflns_threshold_expression >2\s(I)
_cod_data_source_file ic200362c_si_002_10.cif
_cod_data_source_block mb381_100K
_cod_original_cell_volume 7290(1)
_cod_database_code 4325226

loop_
_symmetry_equiv_pos_as_xyz
'x, y, z'
'-x, y+1/2, -z+1/2'
'-x, -y, -z'
'x, -y-1/2, z-1/2'

loop_
_atom_site_label
_atom_site_type_symbol
_atom_site_fract_x
_atom_site_fract_y
_atom_site_fract_z
_atom_site_U_iso_or_equiv
_atom_site_adp_type
_atom_site_occupancy
_atom_site_symmetry_multiplicity
_atom_site_calc_flag
_atom_site_refinement_flags
Cu1 Cu 0.36033(3) 0.266568(18) 0.38816(2) 0.02013(10) Uani 1 1 d .
Cu2 Cu 0.5000 0.5000 0.5000 0.01990(14) Uani 1 2 d S
F1 F 0.15299(18) 0.18340(13) 0.55923(14) 0.0579(8) Uani 1 1 d .
F2 F 0.18256(17) 0.12741(11) 0.47750(14) 0.0505(7) Uani 1 1 d .
F3 F 0.27497(16) 0.15007(12) 0.55588(12) 0.0477(7) Uani 1 1 d .
F4 F 0.15698(17) 0.41139(11) 0.47098(13) 0.0469(7) Uani 1 1 d .
F5 F 0.12230(16) 0.39605(12) 0.36532(12) 0.0496(7) Uani 1 1 d .
F6 F 0.05865(15) 0.35146(12) 0.44174(13) 0.0460(7) Uani 1 1 d .
F7 F 0.27011(14) 0.19445(10) 0.18116(11) 0.0318(5) Uani 1 1 d .
F8 F 0.23330(16) 0.12225(11) 0.24193(12) 0.0451(7) Uani 1 1 d .
F9 F 0.33926(15) 0.11424(10) 0.18461(12) 0.0425(6) Uani 1 1 d .
F10 F 0.5573(2) 0.07885(14) 0.33461(15) 0.0819(12) Uani 1 1 d .
F11 F 0.5224(3) 0.08009(15) 0.43538(19) 0.1003(14) Uani 1 1 d .
F12 F 0.6073(2) 0.14189(14) 0.4053(2) 0.0879(13) Uani 1 1 d .
F13 F 0.26189(15) 0.59565(11) 0.41954(12) 0.0426(6) Uani 1 1 d .
F14 F 0.24110(15) 0.50446(12) 0.39280(12) 0.0457(7) Uani 1 1 d .
F15 F 0.18429(15) 0.54155(12) 0.47748(13) 0.0461(7) Uani 1 1 d .
F16 F 0.40683(16) 0.58460(10) 0.69952(11) 0.0391(6) Uani 1 1 d .
F17 F 0.31160(15) 0.51879(10) 0.69965(11) 0.0377(6) Uani 1 1 d .
F18 F 0.43853(15) 0.49354(10) 0.71817(11) 0.0358(6) Uani 1 1 d .
O1 O 0.30037(16) 0.21317(11) 0.44645(13) 0.0262(6) Uani 1 1 d .
O2 O 0.25030(16) 0.32701(11) 0.38773(13) 0.0272(6) Uani 1 1 d .
O3 O 0.32207(16) 0.22375(10) 0.30606(12) 0.0234(6) Uani 1 1 d .
O4 O 0.46610(16) 0.20050(11) 0.40324(13) 0.0270(6) Uani 1 1 d .
O5 O 0.39074(16) 0.51884(11) 0.45780(13) 0.0253(6) Uani 1 1 d .
O6 O 0.46828(16) 0.51727(10) 0.59100(12) 0.0217(6) Uani 1 1 d .
O7 O 0.42015(15) 0.32463(10) 0.33716(11) 0.0197(5) Uani 1 1 d .
N1 N 0.41017(19) 0.31041(12) 0.47119(14) 0.0202(7) Uani 1 1 d .
N2 N 0.46081(19) 0.40040(12) 0.51899(14) 0.0213(7) Uani 1 1 d .
N3 N 0.41619(18) 0.32676(12) 0.27113(14) 0.0190(6) Uani 1 1 d .
C1 C 0.2107(3) 0.17127(19) 0.5177(2) 0.0351(10) Uani 1 1 d .
C2 C 0.2359(2) 0.22363(16) 0.47504(17) 0.0239(8) Uani 1 1 d .
C3 C 0.1845(2) 0.27245(17) 0.47129(18) 0.0284(9) Uani 1 1 d .
H3 H 0.1405 0.2739 0.4999 0.034 Uiso 1 1 calc R
C4 C 0.1954(2) 0.32011(17) 0.42629(18) 0.0242(8) Uani 1 1 d .
C5 C 0.1320(3) 0.36969(19) 0.4256(2) 0.0338(10) Uani 1 1 d .
C6 C 0.2985(3) 0.15101(16) 0.2225(2) 0.0282(9) Uani 1 1 d .
C7 C 0.3500(2) 0.17557(15) 0.28495(18) 0.0242(8) Uani 1 1 d .
C8 C 0.4159(3) 0.14185(16) 0.30818(19) 0.0292(9) Uani 1 1 d .
H8 H 0.4267 0.1065 0.2844 0.035 Uiso 1 1 calc R
C9 C 0.4694(2) 0.15717(17) 0.3664(2) 0.0288(9) Uani 1 1 d .
C10 C 0.5403(3) 0.1142(2) 0.3848(2) 0.0487(13) Uani 1 1 d .
C11 C 0.2524(3) 0.54129(19) 0.4449(2) 0.0332(10) Uani 1 1 d .
C12 C 0.3288(2) 0.52486(16) 0.4908(2) 0.0248(8) Uani 1 1 d .
C13 C 0.3247(2) 0.52221(16) 0.56133(19) 0.0250(8) Uani 1 1 d .
H13 H 0.2726 0.5215 0.5794 0.030 Uiso 1 1 calc R
C14 C 0.3946(2) 0.52062(15) 0.60546(18) 0.0219(8) Uani 1 1 d .
C15 C 0.3865(3) 0.52886(17) 0.6817(2) 0.0295(9) Uani 1 1 d .
C16 C 0.4335(2) 0.28209(15) 0.52899(17) 0.0203(8) Uani 1 1 d .
H16 H 0.4240 0.2408 0.5319 0.024 Uiso 1 1 calc R
C17 C 0.4246(2) 0.36875(16) 0.46898(17) 0.0228(8) Uani 1 1 d .
H17 H 0.4074 0.3890 0.4281 0.027 Uiso 1 1 calc R
C18 C 0.4836(2) 0.37161(16) 0.57699(17) 0.0223(8) Uani 1 1 d .
H18 H 0.5091 0.3933 0.6140 0.027 Uiso 1 1 calc R
C19 C 0.4713(2) 0.31131(15) 0.58487(17) 0.0196(8) Uani 1 1 d .
C20 C 0.4961(2) 0.21885(15) 0.15044(17) 0.0202(8) Uani 1 1 d .
C21 C 0.4450(2) 0.26059(15) 0.17630(16) 0.0187(7) Uani 1 1 d .
H21 H 0.3953 0.2716 0.1515 0.022 Uiso 1 1 calc R
C22 C 0.4676(2) 0.28640(15) 0.23971(17) 0.0199(8) Uani 1 1 d .
C23 C 0.5398(2) 0.27020(16) 0.27579(18) 0.0242(8) Uani 1 1 d .
H23 H 0.5543 0.2872 0.3191 0.029 Uiso 1 1 calc R
C24 C 0.5911(2) 0.22923(18) 0.24877(18) 0.0284(9) Uani 1 1 d .
H24 H 0.6411 0.2185 0.2732 0.034 Uiso 1 1 calc R
C25 C 0.5690(2) 0.20399(16) 0.18608(18) 0.0255(8) Uani 1 1 d .
H25 H 0.6044 0.1762 0.1674 0.031 Uiso 1 1 calc R
C26 C 0.3626(2) 0.37387(15) 0.23631(17) 0.0191(8) Uani 1 1 d .
C27 C 0.3553(2) 0.42439(15) 0.28732(19) 0.0260(9) Uani 1 1 d .
H27A H 0.3264 0.4577 0.2646 0.039 Uiso 1 1 calc R
H27B H 0.4100 0.4371 0.3049 0.039 Uiso 1 1 calc R
H27C H 0.3247 0.4107 0.3251 0.039 Uiso 1 1 calc R
C28 C 0.4051(2) 0.39748(16) 0.17513(18) 0.0245(8) Uani 1 1 d .
H28A H 0.4066 0.3664 0.1406 0.037 Uiso 1 1 calc R
H28B H 0.4611 0.4095 0.1900 0.037 Uiso 1 1 calc R
H28C H 0.3748 0.4316 0.1557 0.037 Uiso 1 1 calc R
C29 C 0.2784(2) 0.34742(16) 0.21710(18) 0.0248(8) Uani 1 1 d .
H29A H 0.2839 0.3135 0.1868 0.037 Uiso 1 1 calc R
H29B H 0.2433 0.3774 0.1938 0.037 Uiso 1 1 calc R
H29C H 0.2539 0.3344 0.2584 0.037 Uiso 1 1 calc R
Cu3 Cu 0.14010(3) 0.72824(2) 0.89749(2) 0.02597(12) Uani 1 1 d .
Cu4 Cu 0.0000 0.5000 1.0000 0.01670(13) Uani 1 2 d S
F19 F 0.31500(16) 0.77753(11) 1.10728(11) 0.0448(6) Uani 1 1 d .
F20 F 0.37530(15) 0.83561(12) 1.04177(14) 0.0513(7) Uani 1 1 d .
F21 F 0.25027(14) 0.85106(10) 1.06062(11) 0.0340(6) Uani 1 1 d .
F22 F 0.45811(15) 0.65871(12) 0.93305(13) 0.0457(7) Uani 1 1 d .
F23 F 0.37196(17) 0.58894(11) 0.91330(15) 0.0547(8) Uani 1 1 d .
F24 F 0.39343(14) 0.65083(11) 0.83525(11) 0.0395(6) Uani 1 1 d .
F25 F 0.21473(15) 0.80826(11) 0.69455(14) 0.0476(7) Uani 1 1 d .
F26 F 0.26197(16) 0.87632(12) 0.76258(15) 0.0547(8) Uani 1 1 d .
F27 F 0.15027(15) 0.89029(10) 0.69946(12) 0.0421(6) Uani 1 1 d .
F28 F -0.06597(18) 0.91177(13) 0.82610(15) 0.0616(8) Uani 1 1 d .
F29 F -0.10570(19) 0.84886(15) 0.89661(15) 0.0705(9) Uani 1 1 d .
F30 F -0.0187(2) 0.91519(16) 0.93003(17) 0.0824(11) Uani 1 1 d .
F31 F 0.26329(18) 0.57149(12) 1.00792(14) 0.0558(8) Uani 1 1 d .
F32 F 0.26560(15) 0.49351(12) 0.94590(14) 0.0503(7) Uani 1 1 d .
F33 F 0.31802(16) 0.49246(16) 1.04855(15) 0.0727(10) Uani 1 1 d .
F34 F 0.03794(14) 0.50635(10) 1.23442(11) 0.0339(6) Uani 1 1 d .
F35 F 0.07180(15) 0.41581(9) 1.21747(11) 0.0352(6) Uani 1 1 d .
F36 F 0.16458(14) 0.48147(10) 1.24026(11) 0.0353(6) Uani 1 1 d .
O8 O 0.20259(16) 0.77493(11) 0.96920(12) 0.0251(6) Uani 1 1 d .
O9 O 0.24716(17) 0.67285(11) 0.89420(13) 0.0271(6) Uani 1 1 d .
O10 O 0.17759(19) 0.77687(12) 0.81974(16) 0.0439(8) Uani 1 1 d .
O11 O 0.0382(2) 0.79318(14) 0.90203(15) 0.0547(10) Uani 1 1 d .
O12 O 0.11650(15) 0.49603(10) 0.98526(12) 0.0215(5) Uani 1 1 d .
O13 O 0.02231(16) 0.48297(11) 1.09977(13) 0.0247(6) Uani 1 1 d .
O14 O 0.07753(16) 0.67192(11) 0.83728(12) 0.0247(6) Uani 1 1 d .
N4 N 0.08186(18) 0.68538(13) 0.97694(14) 0.0218(7) Uani 1 1 d .
N5 N 0.02300(19) 0.59872(13) 1.01898(15) 0.0237(7) Uani 1 1 d .
N6 N 0.08013(19) 0.67084(13) 0.77149(15) 0.0226(7) Uani 1 1 d .
C30 C 0.3044(2) 0.80939(19) 1.0499(2) 0.0311(9) Uani 1 1 d .
C31 C 0.2760(2) 0.76874(16) 0.98956(18) 0.0221(8) Uani 1 1 d .
C32 C 0.3345(2) 0.72976(17) 0.96955(18) 0.0269(8) Uani 1 1 d .
H32 H 0.3893 0.7337 0.9884 0.032 Uiso 1 1 calc R
C33 C 0.3155(2) 0.68473(16) 0.92248(18) 0.0242(8) Uani 1 1 d .
C34 C 0.3851(2) 0.64502(18) 0.9020(2) 0.0290(9) Uani 1 1 d .
C35 C 0.1935(3) 0.84991(18) 0.7380(3) 0.0395(11) Uani 1 1 d .
C36 C 0.1465(3) 0.82384(17) 0.7954(2) 0.0340(10) Uani 1 1 d .
C37 C 0.0792(2) 0.85483(16) 0.8120(2) 0.0295(9) Uani 1 1 d .
H37 H 0.0646 0.8896 0.7870 0.035 Uiso 1 1 calc R
C38 C 0.0305(3) 0.83749(19) 0.8645(2) 0.0386(11) Uani 1 1 d .
C39 C -0.0402(3) 0.8780(2) 0.8794(2) 0.0498(13) Uani 1 1 d .
C40 C 0.2569(3) 0.51289(19) 1.0083(2) 0.0363(11) Uani 1 1 d .
C41 C 0.1725(2) 0.49715(15) 1.03151(19) 0.0228(8) Uani 1 1 d .
C42 C 0.1668(2) 0.49054(16) 1.10194(19) 0.0255(8) Uani 1 1 d .
H42 H 0.2156 0.4912 1.1313 0.031 Uiso 1 1 calc R
C43 C 0.0929(2) 0.48321(14) 1.12968(18) 0.0200(8) Uani 1 1 d .
C44 C 0.0928(2) 0.47226(17) 1.2067(2) 0.0274(9) Uani 1 1 d .
C45 C 0.0589(2) 0.71565(17) 1.03094(17) 0.0237(8) Uani 1 1 d .
H45 H 0.0708 0.7567 1.0343 0.028 Uiso 1 1 calc R
C46 C 0.0626(2) 0.62849(17) 0.97351(17) 0.0229(8) Uani 1 1 d .
H46 H 0.0784 0.6071 0.9352 0.027 Uiso 1 1 calc R
C47 C 0.0015(2) 0.62903(17) 1.07331(18) 0.0237(8) Uani 1 1 d .
H47 H -0.0262 0.6089 1.1070 0.028 Uiso 1 1 calc R
C48 C 0.0184(2) 0.68884(16) 1.08201(17) 0.0220(8) Uani 1 1 d .
C49 C -0.0060(2) 0.72082(16) 1.14325(17) 0.0229(8) Uani 1 1 d .
C50 C 0.0470(2) 0.73767(15) 0.67478(17) 0.0215(8) Uani 1 1 d .
H50 H 0.0969 0.7280 0.6560 0.026 Uiso 1 1 calc R
C51 C 0.0255(2) 0.71032(15) 0.73477(18) 0.0223(8) Uani 1 1 d .
C52 C -0.0482(2) 0.72315(16) 0.76139(18) 0.0250(8) Uani 1 1 d .
H52 H -0.0622 0.7043 0.8020 0.030 Uiso 1 1 calc R
C53 C -0.1010(2) 0.76302(16) 0.72912(18) 0.0252(8) Uani 1 1 d .
H53 H -0.1518 0.7714 0.7470 0.030 Uiso 1 1 calc R
C54 C -0.0801(2) 0.70887(16) 1.17038(18) 0.0240(8) Uani 1 1 d .
H54 H -0.1168 0.6811 1.1484 0.029 Uiso 1 1 calc R
C55 C 0.1359(2) 0.62598(17) 0.74145(18) 0.0242(8) Uani 1 1 d .
C56 C 0.1507(3) 0.57569(16) 0.7933(2) 0.0307(9) Uani 1 1 d .
H56A H 0.1802 0.5911 0.8347 0.046 Uiso 1 1 calc R
H56B H 0.1834 0.5446 0.7738 0.046 Uiso 1 1 calc R
H56C H 0.0981 0.5593 0.8045 0.046 Uiso 1 1 calc R
C57 C 0.0933(3) 0.60092(17) 0.67593(19) 0.0294(9) Uani 1 1 d .
H57A H 0.0380 0.5881 0.6845 0.044 Uiso 1 1 calc R
H57B H 0.1245 0.5671 0.6607 0.044 Uiso 1 1 calc R
H57C H 0.0902 0.6315 0.6406 0.044 Uiso 1 1 calc R
C58 C 0.2168(2) 0.65637(17) 0.7289(2) 0.0290(9) Uani 1 1 d .
H58A H 0.2072 0.6864 0.6934 0.044 Uiso 1 1 calc R
H58B H 0.2556 0.6269 0.7144 0.044 Uiso 1 1 calc R
H58C H 0.2393 0.6752 0.7711 0.044 Uiso 1 1 calc R

loop_
_atom_site_aniso_label
_atom_site_aniso_U_11
_atom_site_aniso_U_22
_atom_site_aniso_U_33
_atom_site_aniso_U_23
_atom_site_aniso_U_13
_atom_site_aniso_U_12
Cu1 0.0308(3) 0.0183(2) 0.0113(2) -0.00064(17) 0.00132(18) -0.00135(19)
Cu2 0.0255(3) 0.0211(3) 0.0133(3) -0.0007(3) 0.0024(3) 0.0008(3)
F1 0.0600(19) 0.0668(19) 0.0506(18) 0.0292(15) 0.0282(15) 0.0025(15)
F2 0.0629(19) 0.0339(14) 0.0521(17) 0.0154(12) -0.0132(14) -0.0201(13)
F3 0.0460(16) 0.0646(18) 0.0307(14) 0.0269(13) -0.0087(12) -0.0047(13)
F4 0.0566(18) 0.0374(14) 0.0482(16) -0.0099(12) 0.0130(13) 0.0027(13)
F5 0.0558(17) 0.0649(18) 0.0289(14) 0.0167(12) 0.0086(12) 0.0246(14)
F6 0.0313(15) 0.0582(17) 0.0488(17) 0.0065(13) 0.0058(12) 0.0057(12)
F7 0.0377(14) 0.0327(13) 0.0234(12) -0.0031(10) -0.0087(10) 0.0009(11)
F8 0.0489(17) 0.0449(15) 0.0399(15) -0.0004(12) -0.0071(12) -0.0216(13)
F9 0.0525(16) 0.0397(14) 0.0331(14) -0.0204(11) -0.0097(12) 0.0132(12)
F10 0.089(2) 0.089(2) 0.062(2) -0.0468(18) -0.0323(18) 0.061(2)
F11 0.132(4) 0.079(2) 0.090(3) 0.043(2) 0.004(2) 0.057(2)
F12 0.064(2) 0.071(2) 0.120(3) -0.038(2) -0.051(2) 0.0323(18)
F13 0.0492(16) 0.0436(15) 0.0336(14) 0.0061(11) -0.0059(12) 0.0119(12)
F14 0.0396(15) 0.0625(17) 0.0335(14) -0.0233(13) -0.0064(11) 0.0022(13)
F15 0.0296(14) 0.0638(18) 0.0447(16) -0.0133(13) 0.0024(12) 0.0049(13)
F16 0.0610(18) 0.0300(13) 0.0273(13) -0.0109(10) 0.0104(12) -0.0060(12)
F17 0.0393(15) 0.0489(15) 0.0270(13) -0.0026(11) 0.0163(11) -0.0015(12)
F18 0.0503(15) 0.0399(14) 0.0176(11) 0.0048(10) 0.0059(10) 0.0047(12)
O1 0.0322(16) 0.0244(14) 0.0224(14) 0.0012(11) 0.0048(12) -0.0029(12)
O2 0.0344(16) 0.0286(15) 0.0191(14) 0.0020(11) 0.0061(12) 0.0007(12)
O3 0.0324(15) 0.0193(13) 0.0178(13) -0.0017(10) -0.0021(11) 0.0030(11)
O4 0.0378(17) 0.0234(14) 0.0189(14) -0.0031(11) -0.0026(12) 0.0028(12)
O5 0.0302(16) 0.0260(14) 0.0196(14) -0.0012(11) 0.0014(11) -0.0009(12)
O6 0.0294(15) 0.0220(13) 0.0143(13) -0.0013(10) 0.0049(11) 0.0017(11)
O7 0.0302(15) 0.0211(13) 0.0079(11) -0.0004(9) 0.0008(10) -0.0026(11)
N1 0.0288(18) 0.0172(15) 0.0144(15) 0.0002(12) -0.0002(13) 0.0012(13)
N2 0.0312(18) 0.0202(16) 0.0128(15) -0.0004(12) 0.0031(13) -0.0017(13)
N3 0.0285(18) 0.0195(15) 0.0088(14) -0.0023(11) 0.0005(12) -0.0011(13)
C1 0.036(3) 0.039(3) 0.030(2) 0.0119(19) -0.0025(19) -0.007(2)
C2 0.033(2) 0.025(2) 0.0116(18) -0.0002(15) -0.0052(15) -0.0097(17)
C3 0.033(2) 0.036(2) 0.0162(19) -0.0001(17) 0.0044(16) -0.0079(19)
C4 0.027(2) 0.030(2) 0.0145(18) -0.0054(15) -0.0031(16) -0.0026(17)
C5 0.040(3) 0.039(2) 0.023(2) 0.0009(18) 0.0029(19) 0.003(2)
C6 0.033(2) 0.021(2) 0.029(2) -0.0035(16) -0.0021(18) 0.0017(17)
C7 0.035(2) 0.0190(19) 0.0185(19) 0.0004(14) 0.0005(16) -0.0020(17)
C8 0.045(3) 0.0189(19) 0.023(2) -0.0082(15) -0.0013(18) 0.0030(17)
C9 0.033(2) 0.023(2) 0.030(2) 0.0011(17) -0.0054(17) 0.0037(17)
C10 0.065(4) 0.037(3) 0.042(3) -0.009(2) -0.016(3) 0.021(3)
C11 0.031(2) 0.035(2) 0.034(2) -0.0096(19) 0.0017(19) 0.0044(19)
C12 0.031(2) 0.0157(18) 0.028(2) -0.0036(15) 0.0047(18) -0.0034(16)
C13 0.024(2) 0.027(2) 0.025(2) -0.0023(16) 0.0065(16) 0.0001(16)
C14 0.033(2) 0.0151(17) 0.0182(19) -0.0012(14) 0.0061(16) -0.0028(15)
C15 0.041(3) 0.026(2) 0.022(2) -0.0018(16) 0.0076(18) 0.0005(18)
C16 0.026(2) 0.0190(18) 0.0164(18) -0.0005(14) 0.0064(15) 0.0007(15)
C17 0.033(2) 0.025(2) 0.0116(17) 0.0029(14) 0.0043(15) 0.0046(16)
C18 0.032(2) 0.0247(19) 0.0102(17) -0.0030(14) 0.0035(15) -0.0005(16)
C19 0.024(2) 0.0236(19) 0.0114(17) 0.0006(14) 0.0041(14) -0.0010(15)
C20 0.027(2) 0.0213(19) 0.0119(17) 0.0000(14) 0.0021(14) 0.0015(15)
C21 0.023(2) 0.0218(19) 0.0109(16) 0.0003(14) 0.0008(14) -0.0004(15)
C22 0.026(2) 0.0212(18) 0.0130(17) -0.0016(13) 0.0043(15) 0.0012(15)
C23 0.029(2) 0.029(2) 0.0134(18) -0.0042(15) -0.0053(15) 0.0004(17)
C24 0.027(2) 0.040(2) 0.0179(18) -0.0056(17) -0.0030(16) 0.0097(18)
C25 0.028(2) 0.029(2) 0.0191(19) -0.0037(15) 0.0017(16) 0.0076(17)
C26 0.027(2) 0.0180(18) 0.0120(17) -0.0004(13) -0.0005(14) 0.0043(15)
C27 0.034(2) 0.0197(19) 0.025(2) 0.0008(15) 0.0032(17) 0.0065(17)
C28 0.032(2) 0.024(2) 0.0184(19) 0.0019(15) 0.0058(16) 0.0029(16)
C29 0.028(2) 0.030(2) 0.0157(19) 0.0016(15) -0.0027(16) 0.0076(17)
Cu3 0.0390(3) 0.0220(2) 0.0157(2) 0.00326(18) -0.0051(2) -0.0046(2)
Cu4 0.0207(3) 0.0171(3) 0.0122(3) 0.0001(2) 0.0002(2) -0.0006(3)
F19 0.0566(17) 0.0552(16) 0.0206(13) -0.0017(11) -0.0095(11) 0.0078(13)
F20 0.0339(15) 0.0603(18) 0.0609(18) -0.0271(14) 0.0120(13) -0.0214(13)
F21 0.0395(15) 0.0352(13) 0.0270(13) -0.0081(10) 0.0004(11) 0.0021(11)
F22 0.0340(15) 0.0676(18) 0.0353(15) -0.0039(13) 0.0019(12) 0.0129(13)
F23 0.0597(19) 0.0313(14) 0.078(2) 0.0096(13) 0.0349(16) 0.0090(13)
F24 0.0360(14) 0.0603(16) 0.0233(12) -0.0026(11) 0.0086(11) 0.0040(12)
F25 0.0366(15) 0.0386(15) 0.0670(19) -0.0169(13) 0.0008(13) 0.0052(12)
F26 0.0376(16) 0.0517(17) 0.074(2) -0.0202(15) 0.0006(14) -0.0133(13)
F27 0.0423(15) 0.0395(14) 0.0466(16) 0.0111(12) 0.0163(12) 0.0084(12)
F28 0.0606(19) 0.070(2) 0.0581(19) 0.0225(15) 0.0287(16) 0.0130(16)
F29 0.057(2) 0.103(3) 0.0525(19) 0.0186(17) 0.0094(15) -0.0331(18)
F30 0.077(2) 0.112(3) 0.062(2) -0.038(2) 0.0287(18) -0.033(2)
F31 0.066(2) 0.0456(17) 0.0594(19) -0.0024(14) 0.0270(15) -0.0235(14)
F32 0.0394(16) 0.0674(19) 0.0468(17) -0.0150(14) 0.0208(13) -0.0111(14)
F33 0.0219(14) 0.131(3) 0.065(2) 0.052(2) 0.0020(13) 0.0048(16)
F34 0.0379(14) 0.0331(13) 0.0319(13) -0.0092(10) 0.0103(10) 0.0018(11)
F35 0.0524(16) 0.0253(12) 0.0287(13) 0.0028(10) 0.0082(11) -0.0079(11)
F36 0.0354(14) 0.0460(15) 0.0236(12) 0.0019(10) -0.0025(10) -0.0031(11)
O8 0.0324(16) 0.0229(14) 0.0201(14) 0.0001(11) 0.0022(11) -0.0025(12)
O9 0.0360(17) 0.0267(14) 0.0184(14) -0.0012(11) 0.0015(12) -0.0032(12)
O10 0.055(2) 0.0229(16) 0.0497(19) -0.0017(14) -0.0240(16) 0.0080(14)
O11 0.079(3) 0.053(2) 0.0281(17) 0.0189(15) -0.0213(17) -0.0331(18)
O12 0.0212(14) 0.0228(13) 0.0204(13) -0.0010(11) 0.0003(11) -0.0011(11)
O13 0.0251(15) 0.0235(14) 0.0251(14) -0.0012(11) -0.0010(11) -0.0021(11)
O14 0.0360(16) 0.0259(14) 0.0117(12) 0.0016(10) -0.0006(11) -0.0064(12)
N4 0.0227(17) 0.0281(17) 0.0150(15) -0.0015(12) 0.0034(13) -0.0026(14)
N5 0.0237(18) 0.0289(18) 0.0179(16) 0.0018(13) -0.0013(13) 0.0019(14)
N6 0.0289(18) 0.0247(17) 0.0140(15) 0.0013(12) -0.0003(13) -0.0029(14)
C30 0.028(2) 0.041(2) 0.024(2) -0.0015(18) -0.0001(17) -0.0029(19)
C31 0.024(2) 0.0215(19) 0.0209(19) 0.0055(15) 0.0040(15) -0.0051(16)
C32 0.020(2) 0.038(2) 0.023(2) 0.0023(17) 0.0020(16) -0.0018(18)
C33 0.035(2) 0.026(2) 0.0127(18) 0.0070(15) 0.0072(16) -0.0030(17)
C34 0.029(2) 0.034(2) 0.025(2) 0.0043(17) 0.0035(17) -0.0002(18)
C35 0.029(2) 0.023(2) 0.065(3) -0.008(2) -0.007(2) 0.0057(19)
C36 0.043(3) 0.021(2) 0.035(2) 0.0010(17) -0.016(2) -0.0040(19)
C37 0.036(2) 0.020(2) 0.031(2) 0.0097(16) -0.0063(19) -0.0024(17)
C38 0.050(3) 0.039(3) 0.024(2) 0.0087(19) -0.016(2) -0.019(2)
C39 0.056(3) 0.067(3) 0.027(3) 0.001(2) 0.008(2) -0.019(3)
C40 0.036(3) 0.042(3) 0.032(2) 0.0081(19) 0.006(2) 0.002(2)
C41 0.023(2) 0.0158(18) 0.029(2) 0.0015(15) -0.0002(16) 0.0023(16)
C42 0.026(2) 0.026(2) 0.024(2) 0.0019(15) -0.0013(16) 0.0033(16)
C43 0.024(2) 0.0104(17) 0.026(2) -0.0014(13) 0.0006(16) 0.0010(14)
C44 0.029(2) 0.024(2) 0.029(2) -0.0022(16) 0.0035(17) -0.0027(17)
C45 0.028(2) 0.029(2) 0.0135(18) -0.0012(15) -0.0001(15) -0.0008(16)
C46 0.024(2) 0.035(2) 0.0094(17) -0.0005(15) 0.0032(14) 0.0027(17)
C47 0.022(2) 0.035(2) 0.0141(18) 0.0003(15) -0.0001(15) 0.0020(17)
C48 0.021(2) 0.030(2) 0.0147(18) -0.0004(15) -0.0032(15) 0.0021(16)
C49 0.028(2) 0.027(2) 0.0136(18) 0.0019(15) -0.0004(15) 0.0061(16)
C50 0.023(2) 0.026(2) 0.0157(18) -0.0017(15) 0.0013(14) -0.0013(16)
C51 0.029(2) 0.0214(19) 0.0168(18) -0.0041(14) 0.0018(16) -0.0048(16)
C52 0.032(2) 0.026(2) 0.0178(18) 0.0003(15) 0.0076(16) -0.0091(17)
C53 0.023(2) 0.032(2) 0.0211(19) -0.0015(16) 0.0040(16) -0.0023(17)
C54 0.025(2) 0.028(2) 0.0187(19) 0.0010(15) -0.0009(16) -0.0013(16)
C55 0.029(2) 0.028(2) 0.0163(18) 0.0004(15) 0.0049(16) 0.0014(17)
C56 0.039(3) 0.024(2) 0.029(2) 0.0047(16) 0.0031(18) 0.0005(18)
C57 0.035(2) 0.026(2) 0.027(2) -0.0041(16) 0.0055(18) 0.0048(18)
C58 0.029(2) 0.034(2) 0.025(2) 0.0037(17) 0.0034(17) 0.0021(18)

loop_
_atom_type_symbol
_atom_type_description
_atom_type_scat_dispersion_real
_atom_type_scat_dispersion_imag
_atom_type_scat_source
C C 0.0033 0.0016 'International Tables Vol C Tables 4.2.6.8 and 6.1.1.4'
H H 0.0000 0.0000 'International Tables Vol C Tables 4.2.6.8 and 6.1.1.4'
N N 0.0061 0.0033 'International Tables Vol C Tables 4.2.6.8 and 6.1.1.4'
O O 0.0106 0.0060 'International Tables Vol C Tables 4.2.6.8 and 6.1.1.4'
F F 0.0171 0.0103 'International Tables Vol C Tables 4.2.6.8 and 6.1.1.4'
Cu Cu 0.3201 1.2651 'International Tables Vol C Tables 4.2.6.8 and 6.1.1.4'

loop_
_geom_angle_atom_site_label_1
_geom_angle_atom_site_label_2
_geom_angle_atom_site_label_3
_geom_angle
_geom_angle_site_symmetry_1
_geom_angle_site_symmetry_3
O3 Cu1 O7 92.81(10) . .
O3 Cu1 O1 92.08(11) . .
O7 Cu1 O1 174.83(10) . .
O3 Cu1 N1 175.05(12) . .
O7 Cu1 N1 84.26(11) . .
O1 Cu1 N1 90.98(11) . .
O3 Cu1 O2 95.26(10) . .
O7 Cu1 O2 91.37(10) . .
O1 Cu1 O2 86.50(10) . .
N1 Cu1 O2 88.81(11) . .
O3 Cu1 O4 88.60(10) . .
O7 Cu1 O4 95.70(10) . .
O1 Cu1 O4 86.10(10) . .
N1 Cu1 O4 87.73(10) . .
O2 Cu1 O4 171.77(9) . .
O6 Cu2 O6 180.0 . 3_666
O6 Cu2 O5 92.67(10) . .
O6 Cu2 O5 87.33(10) 3_666 .
O6 Cu2 O5 87.33(10) . 3_666
O6 Cu2 O5 92.67(10) 3_666 3_666
O5 Cu2 O5 180.0 . 3_666
O6 Cu2 N2 92.85(10) . 3_666
O6 Cu2 N2 87.15(10) 3_666 3_666
O5 Cu2 N2 88.66(10) . 3_666
O5 Cu2 N2 91.34(10) 3_666 3_666
O6 Cu2 N2 87.15(10) . .
O6 Cu2 N2 92.85(10) 3_666 .
O5 Cu2 N2 91.34(10) . .
O5 Cu2 N2 88.66(10) 3_666 .
N2 Cu2 N2 180.00(13) 3_666 .
C2 O1 Cu1 128.1(2) . .
C4 O2 Cu1 122.8(2) . .
C7 O3 Cu1 126.9(2) . .
C9 O4 Cu1 120.9(2) . .
C12 O5 Cu2 123.5(2) . .
C14 O6 Cu2 123.2(2) . .
N3 O7 Cu1 123.4(2) . .
C16 N1 C17 117.3(3) . .
C16 N1 Cu1 121.6(2) . .
C17 N1 Cu1 121.0(2) . .
C17 N2 C18 116.9(3) . .
C17 N2 Cu2 120.4(2) . .
C18 N2 Cu2 122.1(2) . .
O7 N3 C22 115.4(3) . .
O7 N3 C26 117.6(3) . .
C22 N3 C26 126.9(3) . .
F1 C1 F2 106.9(4) . .
F1 C1 F3 107.2(3) . .
F2 C1 F3 106.9(4) . .
F1 C1 C2 114.6(4) . .
F2 C1 C2 110.3(3) . .
F3 C1 C2 110.7(3) . .
O1 C2 C3 130.8(3) . .
O1 C2 C1 111.9(3) . .
C3 C2 C1 117.2(4) . .
C2 C3 C4 122.2(4) . .
C2 C3 H3 118.9 . .
C4 C3 H3 118.9 . .
O2 C4 C3 128.1(4) . .
O2 C4 C5 115.5(3) . .
C3 C4 C5 116.4(3) . .
F5 C5 F6 107.7(3) . .
F5 C5 F4 106.9(3) . .
F6 C5 F4 107.0(3) . .
F5 C5 C4 111.8(3) . .
F6 C5 C4 113.4(3) . .
F4 C5 C4 109.7(3) . .
F9 C6 F8 107.8(3) . .
F9 C6 F7 106.5(3) . .
F8 C6 F7 106.5(3) . .
F9 C6 C7 113.9(3) . .
F8 C6 C7 110.4(3) . .
F7 C6 C7 111.4(3) . .
O3 C7 C8 131.7(3) . .
O3 C7 C6 112.6(3) . .
C8 C7 C6 115.8(3) . .
C7 C8 C9 123.4(3) . .
C7 C8 H8 118.3 . .
C9 C8 H8 118.3 . .
O4 C9 C8 128.1(4) . .
O4 C9 C10 115.7(4) . .
C8 C9 C10 116.2(3) . .
F12 C10 F11 106.2(4) . .
F12 C10 F10 107.6(5) . .
F11 C10 F10 106.6(4) . .
F12 C10 C9 112.0(4) . .
F11 C10 C9 110.0(4) . .
F10 C10 C9 114.0(4) . .
F14 C11 F15 107.8(3) . .
F14 C11 F13 107.5(3) . .
F15 C11 F13 107.6(3) . .
F14 C11 C12 111.3(3) . .
F15 C11 C12 113.2(3) . .
F13 C11 C12 109.2(3) . .
O5 C12 C13 127.9(4) . .
O5 C12 C11 112.2(3) . .
C13 C12 C11 119.8(4) . .
C14 C13 C12 121.6(4) . .
C14 C13 H13 119.2 . .
C12 C13 H13 119.2 . .
O6 C14 C13 128.2(3) . .
O6 C14 C15 112.6(3) . .
C13 C14 C15 118.9(3) . .
F17 C15 F18 108.7(3) . .
F17 C15 F16 107.9(3) . .
F18 C15 F16 106.6(3) . .
F17 C15 C14 113.2(3) . .
F18 C15 C14 110.8(3) . .
F16 C15 C14 109.4(3) . .
N1 C16 C19 121.9(3) . .
N1 C16 H16 119.0 . .
C19 C16 H16 119.0 . .
N2 C17 N1 125.4(3) . .
N2 C17 H17 117.3 . .
N1 C17 H17 117.3 . .
N2 C18 C19 122.5(3) . .
N2 C18 H18 118.7 . .
C19 C18 H18 118.7 . .
C16 C19 C18 116.0(3) . .
C16 C19 C20 123.0(3) . 4_566
C18 C19 C20 121.0(3) . 4_566
C25 C20 C21 120.2(3) . .
C25 C20 C19 119.8(3) . 4_565
C21 C20 C19 120.0(3) . 4_565
C20 C21 C22 119.0(3) . .
C20 C21 H21 120.5 . .
C22 C21 H21 120.5 . .
C23 C22 C21 120.3(3) . .
C23 C22 N3 117.4(3) . .
C21 C22 N3 122.1(3) . .
C22 C23 C24 120.0(3) . .
C22 C23 H23 120.0 . .
C24 C23 H23 120.0 . .
C25 C24 C23 119.7(3) . .
C25 C24 H24 120.1 . .
C23 C24 H24 120.1 . .
C20 C25 C24 120.6(3) . .
C20 C25 H25 119.7 . .
C24 C25 H25 119.7 . .
N3 C26 C29 108.6(3) . .
N3 C26 C27 107.5(3) . .
C29 C26 C27 109.9(3) . .
N3 C26 C28 108.6(3) . .
C29 C26 C28 113.5(3) . .
C27 C26 C28 108.6(3) . .
C26 C27 H27A 109.5 . .
C26 C27 H27B 109.5 . .
H27A C27 H27B 109.5 . .
C26 C27 H27C 109.5 . .
H27A C27 H27C 109.5 . .
H27B C27 H27C 109.5 . .
C26 C28 H28A 109.5 . .
C26 C28 H28B 109.5 . .
H28A C28 H28B 109.5 . .
C26 C28 H28C 109.5 . .
H28A C28 H28C 109.5 . .
H28B C28 H28C 109.5 . .
C26 C29 H29A 109.5 . .
C26 C29 H29B 109.5 . .
H29A C29 H29B 109.5 . .
C26 C29 H29C 109.5 . .
H29A C29 H29C 109.5 . .
H29B C29 H29C 109.5 . .
O14 Cu3 O8 170.89(10) . .
O14 Cu3 O10 94.01(10) . .
O8 Cu3 O10 94.58(11) . .
O14 Cu3 N4 84.63(11) . .
O8 Cu3 N4 87.41(11) . .
O10 Cu3 N4 170.27(12) . .
O14 Cu3 O9 89.64(10) . .
O8 Cu3 O9 87.36(10) . .
O10 Cu3 O9 89.83(11) . .
N4 Cu3 O9 99.78(11) . .
O14 Cu3 O11 95.31(11) . .
O8 Cu3 O11 88.20(11) . .
O10 Cu3 O11 86.85(11) . .
N4 Cu3 O11 83.69(11) . .
O9 Cu3 O11 174.23(11) . .
O12 Cu4 O12 180.0 . 3_567
O12 Cu4 O13 91.75(10) . .
O12 Cu4 O13 88.25(10) 3_567 .
O12 Cu4 O13 88.25(10) . 3_567
O12 Cu4 O13 91.75(10) 3_567 3_567
O13 Cu4 O13 180.000(1) . 3_567
O12 Cu4 N5 85.33(11) . .
O12 Cu4 N5 94.67(10) 3_567 .
O13 Cu4 N5 90.68(10) . .
O13 Cu4 N5 89.32(10) 3_567 .
O12 Cu4 N5 94.67(10) . 3_567
O12 Cu4 N5 85.33(11) 3_567 3_567
O13 Cu4 N5 89.32(10) . 3_567
O13 Cu4 N5 90.68(10) 3_567 3_567
N5 Cu4 N5 180.0 . 3_567
C31 O8 Cu3 127.0(2) . .
C33 O9 Cu3 124.6(2) . .
C36 O10 Cu3 127.6(3) . .
C38 O11 Cu3 123.2(3) . .
C41 O12 Cu4 124.4(2) . .
C43 O13 Cu4 123.3(2) . .
N6 O14 Cu3 123.8(2) . .
C46 N4 C45 117.0(3) . .
C46 N4 Cu3 121.6(2) . .
C45 N4 Cu3 121.3(2) . .
C46 N5 C47 116.8(3) . .
C46 N5 Cu4 117.8(2) . .
C47 N5 Cu4 125.3(2) . .
O14 N6 C51 115.3(3) . .
O14 N6 C55 118.0(3) . .
C51 N6 C55 126.6(3) . .
F21 C30 F20 107.8(3) . .
F21 C30 F19 107.0(3) . .
F20 C30 F19 106.5(3) . .
F21 C30 C31 112.4(3) . .
F20 C30 C31 112.9(3) . .
F19 C30 C31 109.9(3) . .
O8 C31 C32 130.8(4) . .
O8 C31 C30 114.0(3) . .
C32 C31 C30 115.1(3) . .
C31 C32 C33 122.1(4) . .
C31 C32 H32 119.0 . .
C33 C32 H32 119.0 . .
O9 C33 C32 127.1(4) . .
O9 C33 C34 114.9(3) . .
C32 C33 C34 118.1(4) . .
F23 C34 F22 107.5(3) . .
F23 C34 F24 107.0(3) . .
F22 C34 F24 105.7(3) . .
F23 C34 C33 112.8(3) . .
F22 C34 C33 113.8(3) . .
F24 C34 C33 109.6(3) . .
F26 C35 F25 107.2(3) . .
F26 C35 F27 107.0(3) . .
F25 C35 F27 105.5(4) . .
F26 C35 C36 111.2(4) . .
F25 C35 C36 111.9(3) . .
F27 C35 C36 113.7(4) . .
O10 C36 C37 130.8(4) . .
O10 C36 C35 113.1(4) . .
C37 C36 C35 116.1(3) . .
C36 C37 C38 123.1(4) . .
C36 C37 H37 118.5 . .
C38 C37 H37 118.5 . .
O11 C38 C37 128.4(5) . .
O11 C38 C39 114.4(4) . .
C37 C38 C39 117.2(4) . .
F29 C39 F30 107.1(4) . .
F29 C39 F28 105.7(4) . .
F30 C39 F28 106.0(4) . .
F29 C39 C38 113.2(4) . .
F30 C39 C38 111.3(4) . .
F28 C39 C38 113.0(4) . .
F33 C40 F32 108.2(4) . .
F33 C40 F31 107.3(4) . .
F32 C40 F31 108.1(4) . .
F33 C40 C41 113.7(3) . .
F32 C40 C41 111.4(4) . .
F31 C40 C41 107.8(3) . .
O12 C41 C42 128.4(4) . .
O12 C41 C40 114.7(3) . .
C42 C41 C40 116.7(3) . .
C43 C42 C41 122.1(4) . .
C43 C42 H42 119.0 . .
C41 C42 H42 119.0 . .
O13 C43 C42 128.4(3) . .
O13 C43 C44 113.0(3) . .
C42 C43 C44 118.6(3) . .
F36 C44 F34 107.8(3) . .
F36 C44 F35 107.5(3) . .
F34 C44 F35 107.1(3) . .
F36 C44 C43 113.6(3) . .
F34 C44 C43 111.3(3) . .
F35 C44 C43 109.2(3) . .
N4 C45 C48 122.1(3) . .
N4 C45 H45 119.0 . .
C48 C45 H45 119.0 . .
N4 C46 N5 125.8(3) . .
N4 C46 H46 117.1 . .
N5 C46 H46 117.1 . .
N5 C47 C48 122.3(3) . .
N5 C47 H47 118.9 . .
C48 C47 H47 118.9 . .
C45 C48 C47 116.0(3) . .
C45 C48 C49 123.4(3) . .
C47 C48 C49 120.6(3) . .
C54 C49 C50 119.6(3) . 4_576
C54 C49 C48 121.0(3) . .
C50 C49 C48 119.4(3) 4_576 .
C49 C50 C51 119.0(3) 4_575 .
C49 C50 H50 120.5 4_575 .
C51 C50 H50 120.5 . .
C52 C51 C50 120.7(3) . .
C52 C51 N6 118.2(3) . .
C50 C51 N6 121.1(3) . .
C53 C52 C51 120.0(3) . .
C53 C52 H52 120.0 . .
C51 C52 H52 120.0 . .
C52 C53 C54 120.1(4) . 4_575
C52 C53 H53 120.0 . .
C54 C53 H53 120.0 4_575 .
C53 C54 C49 120.7(4) 4_576 .
C53 C54 H54 119.6 4_576 .
C49 C54 H54 119.6 . .
N6 C55 C57 109.1(3) . .
N6 C55 C58 108.6(3) . .
C57 C55 C58 112.0(3) . .
N6 C55 C56 107.8(3) . .
C57 C55 C56 109.0(3) . .
C58 C55 C56 110.2(3) . .
C55 C56 H56A 109.5 . .
C55 C56 H56B 109.5 . .
H56A C56 H56B 109.5 . .
C55 C56 H56C 109.5 . .
H56A C56 H56C 109.5 . .
H56B C56 H56C 109.5 . .
C55 C57 H57A 109.5 . .
C55 C57 H57B 109.5 . .
H57A C57 H57B 109.5 . .
C55 C57 H57C 109.5 . .
H57A C57 H57C 109.5 . .
H57B C57 H57C 109.5 . .
C55 C58 H58A 109.5 . .
C55 C58 H58B 109.5 . .
H58A C58 H58B 109.5 . .
C55 C58 H58C 109.5 . .
H58A C58 H58C 109.5 . .
H58B C58 H58C 109.5 . .

loop_
_geom_bond_atom_site_label_1
_geom_bond_atom_site_label_2
_geom_bond_distance
_geom_bond_site_symmetry_2
Cu1 O3 1.948(2) .
Cu1 O7 1.962(2) .
Cu1 O1 1.980(3) .
Cu1 N1 2.031(3) .
Cu1 O2 2.264(3) .
Cu1 O4 2.292(3) .
Cu2 O6 1.946(2) .
Cu2 O6 1.946(2) 3_666
Cu2 O5 1.963(3) .
Cu2 O5 1.963(3) 3_666
Cu2 N2 2.380(3) 3_666
Cu2 N2 2.380(3) .
F1 C1 1.328(5) .
F2 C1 1.330(5) .
F3 C1 1.336(5) .
F4 C5 1.342(5) .
F5 C5 1.328(4) .
F6 C5 1.334(5) .
F7 C6 1.337(4) .
F8 C6 1.333(5) .
F9 C6 1.332(4) .
F10 C10 1.318(5) .
F11 C10 1.312(6) .
F12 C10 1.302(6) .
F13 C11 1.341(5) .
F14 C11 1.324(4) .
F15 C11 1.331(5) .
F16 C15 1.344(4) .
F17 C15 1.324(5) .
F18 C15 1.337(4) .
O1 C2 1.258(4) .
O2 C4 1.232(4) .
O3 C7 1.265(4) .
O4 C9 1.224(4) .
O5 C12 1.255(4) .
O6 C14 1.266(4) .
O7 N3 1.299(3) .
N1 C16 1.337(4) .
N1 C17 1.342(4) .
N2 C17 1.321(4) .
N2 C18 1.343(4) .
N3 C22 1.417(4) .
N3 C26 1.512(4) .
C1 C2 1.527(5) .
C2 C3 1.388(5) .
C3 C4 1.416(5) .
C3 H3 0.9500 .
C4 C5 1.529(6) .
C6 C7 1.542(5) .
C7 C8 1.373(5) .
C8 C9 1.431(5) .
C8 H8 0.9500 .
C9 C10 1.538(6) .
C11 C12 1.535(6) .
C12 C13 1.398(5) .
C13 C14 1.385(5) .
C13 H13 0.9500 .
C14 C15 1.530(5) .
C16 C19 1.389(5) .
C16 H16 0.9500 .
C17 H17 0.9500 .
C18 C19 1.389(5) .
C18 H18 0.9500 .
C19 C20 1.490(5) 4_566
C20 C25 1.382(5) .
C20 C21 1.385(5) .
C20 C19 1.490(5) 4_565
C21 C22 1.403(5) .
C21 H21 0.9500 .
C22 C23 1.384(5) .
C23 C24 1.385(5) .
C23 H23 0.9500 .
C24 C25 1.384(5) .
C24 H24 0.9500 .
C25 H25 0.9500 .
C26 C29 1.526(5) .
C26 C27 1.533(5) .
C26 C28 1.535(5) .
C27 H27A 0.9800 .
C27 H27B 0.9800 .
C27 H27C 0.9800 .
C28 H28A 0.9800 .
C28 H28B 0.9800 .
C28 H28C 0.9800 .
C29 H29A 0.9800 .
C29 H29B 0.9800 .
C29 H29C 0.9800 .
Cu3 O14 1.974(2) .
Cu3 O8 1.985(3) .
Cu3 O10 2.021(3) .
Cu3 N4 2.130(3) .
Cu3 O9 2.162(3) .
Cu3 O11 2.233(4) .
Cu4 O12 1.957(3) .
Cu4 O12 1.957(3) 3_567
Cu4 O13 2.010(3) .
Cu4 O13 2.010(3) 3_567
Cu4 N5 2.290(3) .
Cu4 N5 2.290(3) 3_567
F19 C30 1.341(4) .
F20 C30 1.326(5) .
F21 C30 1.323(5) .
F22 C34 1.337(5) .
F23 C34 1.309(4) .
F24 C34 1.340(4) .
F25 C35 1.337(5) .
F26 C35 1.330(5) .
F27 C35 1.353(5) .
F28 C39 1.341(5) .
F29 C39 1.326(5) .
F30 C39 1.332(5) .
F31 C40 1.330(5) .
F32 C40 1.324(5) .
F33 C40 1.313(5) .
F34 C44 1.334(4) .
F35 C44 1.344(4) .
F36 C44 1.322(4) .
O8 C31 1.247(4) .
O9 C33 1.242(5) .
O10 C36 1.257(4) .
O11 C38 1.246(5) .
O12 C41 1.243(4) .
O13 C43 1.258(4) .
O14 N6 1.301(4) .
N4 C46 1.326(5) .
N4 C45 1.344(4) .
N5 C46 1.329(4) .
N5 C47 1.341(4) .
N6 C51 1.422(5) .
N6 C55 1.517(5) .
C30 C31 1.546(5) .
C31 C32 1.383(5) .
C32 C33 1.396(5) .
C32 H32 0.9500 .
C33 C34 1.531(5) .
C35 C36 1.536(6) .
C36 C37 1.368(6) .
C37 C38 1.412(6) .
C37 H37 0.9500 .
C38 C39 1.523(7) .
C40 C41 1.534(5) .
C41 C42 1.406(5) .
C42 C43 1.379(5) .
C42 H42 0.9500 .
C43 C44 1.538(5) .
C45 C48 1.387(5) .
C45 H45 0.9500 .
C46 H46 0.9500 .
C47 C48 1.389(5) .
C47 H47 0.9500 .
C48 C49 1.489(5) .
C49 C54 1.392(5) .
C49 C50 1.393(5) 4_576
C50 C49 1.393(5) 4_575
C50 C51 1.403(5) .
C50 H50 0.9500 .
C51 C52 1.386(5) .
C52 C53 1.372(5) .
C52 H52 0.9500 .
C53 C54 1.387(5) 4_575
C53 H53 0.9500 .
C54 C53 1.387(5) 4_576
C54 H54 0.9500 .
C55 C57 1.529(5) .
C55 C58 1.531(5) .
C55 C56 1.536(5) .
C56 H56A 0.9800 .
C56 H56B 0.9800 .
C56 H56C 0.9800 .
C57 H57A 0.9800 .
C57 H57B 0.9800 .
C57 H57C 0.9800 .
C58 H58A 0.9800 .
C58 H58B 0.9800 .
C58 H58C 0.9800 .
